data_1551711
loop_
_publ_author_name
'RANGANATHA, V. Lakshmi'
'VINUTHA, N.'
'KHANUM, Shaukath A.'
'ANTHAL, Sumati'
'REVANNASIDDAIAH, D.'
Rajnikant,
'GUPTA, Vivek K.'

_publ_section_title
;
 Crystal Structure of (4-Benzoyl-2-methyl-phenoxy)-acetic acid ethyl ester
;
_journal_issue 0
_journal_name_full 'X-ray Structure Analysis Online'
_journal_page_first 27
_journal_paper_doi 10.2116/xraystruct.28.27
_journal_volume 28
_journal_year 2012
_chemical_formula_moiety 'C18 H18 O4'
_chemical_formula_sum 'C18 H18 O4'
_chemical_formula_weight 298.32
_chemical_name_systematic
;
(4-Benzoyl-2-methyl-phenoxy)-acetic acid ethyl ester
;
_space_group_IT_number 61
_space_group_name_Hall '-P 2ac 2ab'
_space_group_name_H-M_alt 'P b c a'
_symmetry_cell_setting orthorhombic
_symmetry_space_group_name_Hall '-P 2ac 2ab'
_symmetry_space_group_name_H-M 'P b c a'
_atom_sites_solution_hydrogens geom
_atom_sites_solution_primary direct
_atom_sites_solution_secondary difmap
_audit_creation_method SHELXL-97
_cell_angle_alpha 90.00
_cell_angle_beta 90.00
_cell_angle_gamma 90.00
_cell_formula_units_Z 8
_cell_length_a 36.993(2)
_cell_length_b 10.1567(7)
_cell_length_c 8.3441(6)
_cell_measurement_reflns_used 5006
_cell_measurement_temperature 293(2)
_cell_measurement_theta_max 29.0561
_cell_measurement_theta_min 3.5588
_cell_volume 3135.1(4)
_computing_cell_refinement 'CrysAlisPro, Diff.Ltd,Ver 1.171.34.40'
_computing_data_collection 'CrysAlisPro,Diff.Ltd,Ver 1.171.34.40'
_computing_data_reduction 'CrysAlisPro, Diff.Ltd,Ver 1.171.34.40'
_computing_molecular_graphics 'ORTEP3 (Farrugia, 1997)'
_computing_publication_material 'PLATON(Spek,1999)& PARST(1995)'
_computing_structure_refinement 'SHELXL-97 (Sheldrick, 1997)'
_computing_structure_solution 'SHELXS-97 (Sheldrick, 1997)'
_diffrn_ambient_temperature 293(2)
_diffrn_measured_fraction_theta_full 0.975
_diffrn_measured_fraction_theta_max 0.975
_diffrn_measurement_device_type 'CCD area detector'
_diffrn_measurement_method 'omega scans'
_diffrn_radiation_monochromator graphite
_diffrn_radiation_source 'fine-focus sealed tube'
_diffrn_radiation_type MoK\a
_diffrn_radiation_wavelength 0.71073
_diffrn_reflns_av_R_equivalents 0.0638
_diffrn_reflns_av_sigmaI/netI 0.0399
_diffrn_reflns_limit_h_max 43
_diffrn_reflns_limit_h_min -43
_diffrn_reflns_limit_k_max 12
_diffrn_reflns_limit_k_min -10
_diffrn_reflns_limit_l_max 9
_diffrn_reflns_limit_l_min -9
_diffrn_reflns_number 14049
_diffrn_reflns_theta_full 25.00
_diffrn_reflns_theta_max 25.00
_diffrn_reflns_theta_min 3.57
_exptl_absorpt_coefficient_mu 0.089
_exptl_absorpt_correction_T_max 1.00000
_exptl_absorpt_correction_T_min 0.72471
_exptl_absorpt_correction_type multi-scan
_exptl_absorpt_process_details 'Crys Alis RED'
_exptl_crystal_colour white
_exptl_crystal_density_diffrn 1.264
_exptl_crystal_density_method 'not measured'
_exptl_crystal_description 'block shaped'
_exptl_crystal_F_000 1264
_exptl_crystal_size_max 0.30
_exptl_crystal_size_mid 0.20
_exptl_crystal_size_min 0.20
_refine_diff_density_max 0.150
_refine_diff_density_min -0.200
_refine_diff_density_rms 0.043
_refine_ls_extinction_coef 0.0035(5)
_refine_ls_extinction_expression Fc^*^=kFc[1+0.001xFc^2^\l^3^/sin(2\q)]^-1/4^
_refine_ls_extinction_method SHELXL
_refine_ls_goodness_of_fit_ref 1.075
_refine_ls_hydrogen_treatment mixed
_refine_ls_matrix_type full
_refine_ls_number_parameters 272
_refine_ls_number_reflns 2687
_refine_ls_number_restraints 0
_refine_ls_restrained_S_all 1.075
_refine_ls_R_factor_all 0.0878
_refine_ls_R_factor_gt 0.0690
_refine_ls_shift/su_max 0.001
_refine_ls_shift/su_mean 0.000
_refine_ls_structure_factor_coef Fsqd
_refine_ls_weighting_details 'calc w=1/[\s^2^(Fo^2^)+(0.0408P)^2^+2.5086P] where P=(Fo^2^+2Fc^2^)/3'
_refine_ls_weighting_scheme calc
_refine_ls_wR_factor_gt 0.1299
_refine_ls_wR_factor_ref 0.1406
_reflns_number_gt 2155
_reflns_number_total 2687
_reflns_threshold_expression >2sigma(I)
_cod_data_source_file 28_27_1.txt
_cod_data_source_block sak3
_cod_original_sg_symbol_H-M Pbca
_cod_database_code 1551711

loop_
_symmetry_equiv_pos_as_xyz
'x, y, z'
'-x+1/2, -y, z+1/2'
'x+1/2, -y+1/2, -z'
'-x, y+1/2, -z+1/2'
'-x, -y, -z'
'x-1/2, y, -z-1/2'
'-x-1/2, y-1/2, z'
'x, -y-1/2, z-1/2'

loop_
_atom_site_label
_atom_site_type_symbol
_atom_site_fract_x
_atom_site_fract_y
_atom_site_fract_z
_atom_site_U_iso_or_equiv
_atom_site_adp_type
_atom_site_occupancy
_atom_site_symmetry_multiplicity
_atom_site_calc_flag
C1 C 0.61678(6) 0.3493(2) 0.2115(3) 0.0354(6) Uani 1 1 d
C2 C 0.64603(6) 0.4035(2) 0.2940(3) 0.0366(6) Uani 1 1 d
C3 C 0.65265(7) 0.5366(3) 0.2754(3) 0.0397(6) Uani 1 1 d
C4 C 0.63076(7) 0.6163(2) 0.1804(3) 0.0405(6) Uani 1 1 d
C5 C 0.60156(7) 0.5598(3) 0.1011(3) 0.0435(7) Uani 1 1 d
C6 C 0.59452(7) 0.4268(3) 0.1160(3) 0.0414(6) Uani 1 1 d
C7 C 0.66970(9) 0.3200(4) 0.3983(4) 0.0517(8) Uani 1 1 d
C8 C 0.63644(7) 0.7605(3) 0.1697(4) 0.0492(7) Uani 1 1 d
O9 O 0.61105(6) 0.8346(2) 0.1480(4) 0.0868(9) Uani 1 1 d
C10 C 0.67383(7) 0.8156(2) 0.1842(3) 0.0426(6) Uani 1 1 d
C11 C 0.67886(9) 0.9368(3) 0.2556(4) 0.0547(8) Uani 1 1 d
C12 C 0.71294(10) 0.9908(3) 0.2652(5) 0.0716(11) Uani 1 1 d
C13 C 0.74221(11) 0.9262(4) 0.2001(5) 0.0767(12) Uani 1 1 d
C14 C 0.73741(9) 0.8077(4) 0.1257(5) 0.0693(10) Uani 1 1 d
C15 C 0.70348(8) 0.7512(3) 0.1195(4) 0.0519(7) Uani 1 1 d
O16 O 0.61230(5) 0.21697(15) 0.2334(2) 0.0439(5) Uani 1 1 d
C17 C 0.58499(7) 0.1486(3) 0.1447(3) 0.0420(6) Uani 1 1 d
C18 C 0.54841(7) 0.1610(2) 0.2214(3) 0.0390(6) Uani 1 1 d
O19 O 0.54125(5) 0.2311(2) 0.3312(2) 0.0588(6) Uani 1 1 d
O20 O 0.52544(5) 0.08066(19) 0.1492(2) 0.0522(5) Uani 1 1 d
C21 C 0.48762(9) 0.0852(4) 0.2017(4) 0.0598(9) Uani 1 1 d
C22 C 0.46787(12) 0.1923(5) 0.1199(6) 0.0810(12) Uani 1 1 d
H6 H 0.5741(8) 0.389(3) 0.056(3) 0.055(8) Uiso 1 1 d
H3 H 0.6721(7) 0.573(2) 0.337(3) 0.042(7) Uiso 1 1 d
H171 H 0.5831(7) 0.180(2) 0.032(3) 0.046(7) Uiso 1 1 d
H172 H 0.5923(7) 0.057(3) 0.149(3) 0.052(8) Uiso 1 1 d
H211 H 0.4780(8) -0.004(3) 0.170(4) 0.063(9) Uiso 1 1 d
H5 H 0.5856(7) 0.615(3) 0.031(3) 0.049(8) Uiso 1 1 d
H11 H 0.6578(8) 0.980(3) 0.302(4) 0.062(9) Uiso 1 1 d
H212 H 0.4876(8) 0.096(3) 0.320(4) 0.070(10) Uiso 1 1 d
H15 H 0.7000(8) 0.670(3) 0.069(4) 0.062(9) Uiso 1 1 d
H222 H 0.4778(12) 0.285(5) 0.151(5) 0.113(16) Uiso 1 1 d
H71 H 0.6874(12) 0.370(4) 0.454(5) 0.108(14) Uiso 1 1 d
H12 H 0.7174(10) 1.074(4) 0.319(4) 0.096(13) Uiso 1 1 d
H13 H 0.7656(11) 0.963(4) 0.210(5) 0.106(14) Uiso 1 1 d
H72 H 0.6841(11) 0.266(5) 0.334(5) 0.120(17) Uiso 1 1 d
H223 H 0.4427(13) 0.190(4) 0.151(6) 0.128(17) Uiso 1 1 d
H14 H 0.7587(9) 0.763(4) 0.080(4) 0.087(12) Uiso 1 1 d
H73 H 0.6569(11) 0.269(5) 0.467(5) 0.115(16) Uiso 1 1 d
H221 H 0.4707(12) 0.185(4) 0.009(6) 0.115(17) Uiso 1 1 d

loop_
_atom_site_aniso_label
_atom_site_aniso_U_11
_atom_site_aniso_U_22
_atom_site_aniso_U_33
_atom_site_aniso_U_23
_atom_site_aniso_U_13
_atom_site_aniso_U_12
C1 0.0341(13) 0.0348(14) 0.0373(12) -0.0016(10) 0.0039(11) 0.0009(10)
C2 0.0316(13) 0.0408(15) 0.0375(13) -0.0002(11) 0.0002(11) 0.0031(11)
C3 0.0337(14) 0.0416(15) 0.0437(14) -0.0032(12) -0.0037(12) -0.0005(11)
C4 0.0353(14) 0.0380(14) 0.0481(14) -0.0007(11) -0.0016(12) 0.0057(11)
C5 0.0386(15) 0.0402(15) 0.0516(15) 0.0035(12) -0.0079(13) 0.0032(12)
C6 0.0347(15) 0.0437(16) 0.0460(14) -0.0023(12) -0.0085(12) -0.0015(12)
C7 0.0417(18) 0.0528(19) 0.0606(19) 0.0108(16) -0.0122(16) 0.0003(15)
C8 0.0437(16) 0.0384(14) 0.0654(18) 0.0033(13) -0.0054(15) 0.0044(14)
O9 0.0536(14) 0.0423(12) 0.164(3) 0.0047(14) -0.0257(17) 0.0098(11)
C10 0.0443(15) 0.0358(14) 0.0478(15) 0.0044(12) -0.0069(13) -0.0005(12)
C11 0.061(2) 0.0370(16) 0.0663(19) 0.0011(14) -0.0085(17) -0.0006(15)
C12 0.075(2) 0.0400(18) 0.100(3) 0.0029(18) -0.027(2) -0.0115(17)
C13 0.053(2) 0.058(2) 0.119(3) 0.024(2) -0.018(2) -0.0128(18)
C14 0.0441(19) 0.067(2) 0.097(3) 0.018(2) 0.0084(19) 0.0039(17)
C15 0.0523(18) 0.0451(16) 0.0582(18) 0.0002(14) 0.0016(15) 0.0003(16)
O16 0.0376(10) 0.0361(10) 0.0580(11) 0.0044(8) -0.0102(9) -0.0019(8)
C17 0.0392(15) 0.0371(16) 0.0496(16) -0.0042(12) -0.0062(13) -0.0012(12)
C18 0.0417(15) 0.0351(14) 0.0401(13) -0.0004(12) -0.0077(12) -0.0022(11)
O19 0.0485(12) 0.0715(14) 0.0562(12) -0.0233(11) -0.0020(10) -0.0016(10)
O20 0.0421(11) 0.0578(12) 0.0566(12) -0.0130(9) -0.0023(9) -0.0118(9)
C21 0.0442(18) 0.075(2) 0.060(2) -0.0030(17) 0.0015(15) -0.0163(16)
C22 0.049(2) 0.107(4) 0.087(3) 0.019(3) 0.002(2) 0.006(2)

loop_
_atom_type_symbol
_atom_type_description
_atom_type_scat_dispersion_real
_atom_type_scat_dispersion_imag
_atom_type_scat_source
C C 0.0033 0.0016 'International Tables Vol C Tables 4.2.6.8 and 6.1.1.4'
H H 0.0000 0.0000 'International Tables Vol C Tables 4.2.6.8 and 6.1.1.4'
O O 0.0106 0.0060 'International Tables Vol C Tables 4.2.6.8 and 6.1.1.4'

loop_
_geom_angle_atom_site_label_1
_geom_angle_atom_site_label_2
_geom_angle_atom_site_label_3
_geom_angle
O16 C1 C6 124.2(2)
O16 C1 C2 114.6(2)
C6 C1 C2 121.2(2)
C3 C2 C1 117.9(2)
C3 C2 C7 121.0(2)
C1 C2 C7 121.1(2)
C2 C3 C4 122.0(2)
C2 C3 H3 116.4(15)
C4 C3 H3 121.5(15)
C5 C4 C3 118.8(2)
C5 C4 C8 119.3(2)
C3 C4 C8 121.7(2)
C6 C5 C4 120.5(2)
C6 C5 H5 119.1(16)
C4 C5 H5 120.4(15)
C5 C6 C1 119.6(2)
C5 C6 H6 119.0(17)
C1 C6 H6 121.4(17)
C2 C7 H71 113(2)
C2 C7 H72 109(3)
H71 C7 H72 102(3)
C2 C7 H73 113(3)
H71 C7 H73 111(4)
H72 C7 H73 109(4)
O9 C8 C4 120.7(3)
O9 C8 C10 119.6(3)
C4 C8 C10 119.7(2)
C11 C10 C15 118.8(3)
C11 C10 C8 119.5(3)
C15 C10 C8 121.5(3)
C12 C11 C10 120.2(3)
C12 C11 H11 122.0(18)
C10 C11 H11 117.7(18)
C11 C12 C13 120.5(3)
C11 C12 H12 122(2)
C13 C12 H12 118(2)
C14 C13 C12 119.8(3)
C14 C13 H13 121(2)
C12 C13 H13 120(2)
C13 C14 C15 120.1(4)
C13 C14 H14 118(2)
C15 C14 H14 122(2)
C14 C15 C10 120.5(3)
C14 C15 H15 120.6(19)
C10 C15 H15 118.8(19)
C1 O16 C17 119.6(2)
O16 C17 C18 112.0(2)
O16 C17 H171 112.3(15)
C18 C17 H171 108.1(16)
O16 C17 H172 104.5(17)
C18 C17 H172 108.4(17)
H171 C17 H172 111(2)
O19 C18 O20 125.2(3)
O19 C18 C17 125.4(2)
O20 C18 C17 109.4(2)
C18 O20 C21 117.2(2)
O20 C21 C22 110.9(3)
O20 C21 H211 103.3(18)
C22 C21 H211 111.5(18)
O20 C21 H212 107.4(19)
C22 C21 H212 112.0(19)
H211 C21 H212 111(3)
C21 C22 H222 112(2)
C21 C22 H223 109(3)
H222 C22 H223 107(3)
C21 C22 H221 110(3)
H222 C22 H221 106(4)
H223 C22 H221 112(4)

loop_
_geom_bond_atom_site_label_1
_geom_bond_atom_site_label_2
_geom_bond_distance
C1 O16 1.366(3)
C1 C6 1.390(3)
C1 C2 1.396(3)
C2 C3 1.383(4)
C2 C7 1.498(4)
C3 C4 1.392(3)
C3 H3 0.96(3)
C4 C5 1.391(4)
C4 C8 1.482(4)
C5 C6 1.381(4)
C5 H5 1.00(3)
C6 H6 0.98(3)
C7 H71 0.95(4)
C7 H72 0.93(5)
C7 H73 0.91(5)
C8 O9 1.217(3)
C8 C10 1.497(4)
C10 C11 1.380(4)
C10 C15 1.386(4)
C11 C12 1.377(4)
C11 H11 0.97(3)
C12 C13 1.378(5)
C12 H12 0.97(4)
C13 C14 1.365(5)
C13 H13 0.95(4)
C14 C15 1.381(4)
C14 H14 0.98(3)
C15 H15 0.94(3)
O16 C17 1.432(3)
C17 C18 1.502(4)
C17 H171 0.99(3)
C17 H172 0.97(3)
C18 O19 1.190(3)
C18 O20 1.324(3)
O20 C21 1.467(4)
C21 C22 1.478(5)
C21 H211 1.01(3)
C21 H212 1.00(3)
C22 H222 1.04(5)
C22 H223 0.97(5)
C22 H221 0.94(5)

loop_
_geom_torsion_atom_site_label_1
_geom_torsion_atom_site_label_2
_geom_torsion_atom_site_label_3
_geom_torsion_atom_site_label_4
_geom_torsion
O16 C1 C2 C3 178.9(2)
C6 C1 C2 C3 -1.2(4)
O16 C1 C2 C7 -0.6(4)
C6 C1 C2 C7 179.3(3)
C1 C2 C3 C4 1.2(4)
C7 C2 C3 C4 -179.3(3)
C2 C3 C4 C5 -0.6(4)
C2 C3 C4 C8 175.7(2)
C3 C4 C5 C6 -0.2(4)
C8 C4 C5 C6 -176.5(3)
C4 C5 C6 C1 0.2(4)
O16 C1 C6 C5 -179.6(2)
C2 C1 C6 C5 0.5(4)
C5 C4 C8 O9 27.6(4)
C3 C4 C8 O9 -148.6(3)
C5 C4 C8 C10 -151.8(3)
C3 C4 C8 C10 31.9(4)
O9 C8 C10 C11 34.1(4)
C4 C8 C10 C11 -146.5(3)
O9 C8 C10 C15 -142.2(3)
C4 C8 C10 C15 37.2(4)
C15 C10 C11 C12 -1.5(5)
C8 C10 C11 C12 -177.9(3)
C10 C11 C12 C13 1.7(5)
C11 C12 C13 C14 -0.1(6)
C12 C13 C14 C15 -1.8(6)
C13 C14 C15 C10 2.0(5)
C11 C10 C15 C14 -0.4(5)
C8 C10 C15 C14 176.0(3)
C6 C1 O16 C17 5.1(4)
C2 C1 O16 C17 -175.0(2)
C1 O16 C17 C18 -82.8(3)
O16 C17 C18 O19 8.6(4)
O16 C17 C18 O20 -170.7(2)
O19 C18 O20 C21 4.4(4)
C17 C18 O20 C21 -176.3(2)
C18 O20 C21 C22 83.9(4)
